data_9000120
loop_
_publ_author_name
'Farrell, E. F.'
'Fang, J. H.'
'Newnham, R. E.'

_publ_section_title
;
 Refinement of the chrysoberyl structure
;
_journal_name_full 'American Mineralogist'
_journal_page_first 804
_journal_page_last 810
_journal_volume 48
_journal_year 1963
_chemical_formula_sum 'Al2 Be O4'
_chemical_name_mineral Chrysoberyl
_space_group_IT_number 62
_symmetry_space_group_name_Hall '-P 2ac 2n'
_symmetry_space_group_name_H-M 'P n m a'
_cell_angle_alpha 90
_cell_angle_beta 90
_cell_angle_gamma 90
_cell_length_a 9.404
_cell_length_b 5.476
_cell_length_c 4.427
_cell_formula_units_Z 4
_cell_volume 227.974
_database_code_amcsd 0000124
_exptl_crystal_density_diffrn 3.699
_cod_database_code 9000120

loop_
_space_group_symop_operation_xyz
x,y,z
x,1/2-y,z
-x,1/2+y,-z
1/2-x,1/2+y,1/2+z
1/2+x,1/2-y,1/2-z
1/2+x,y,1/2-z
1/2-x,-y,1/2+z
-x,-y,-z

loop_
_atom_site_label
_atom_site_fract_x
_atom_site_fract_y
_atom_site_fract_z
_atom_site_U_iso_or_equiv
Al1 0.00000 0.00000 0.00000 0.00092
Al2 0.27319 0.25000 -0.00595 0.00130
Be 0.09294 0.25000 0.43347 0.00191
O1 0.09051 0.25000 0.79016 0.00077
O2 0.43343 0.25000 0.24097 0.00286
O3 0.16318 0.01718 0.25850 0.00177

loop_
_cod_related_entry_id
_cod_related_entry_database
_cod_related_entry_code
1 AMCSD 0000124
